data_7055243
loop_
_publ_author_name
'Ji, Xiangdong'
'Yao, Wei'
'Luo, Xuyang'
'Gao, Wei'
'Mu, Ying'

_publ_section_title
;
 Synthesis of Ti, Zr, and Hf complexes with a new tetra-azane ligand by
 one-pot HCl-elimination and their properties as catalysts for production
 of UHMWPE
;
_journal_issue 3
_journal_name_full 'New J. Chem.'
_journal_page_first 2071
_journal_paper_doi 10.1039/C5NJ02151K
_journal_volume 40
_journal_year 2016
_chemical_formula_sum 'C44 H50 N4'
_chemical_formula_weight 634.88
_chemical_name_systematic
; 
 ? 
;
_space_group_IT_number 2
_symmetry_cell_setting triclinic
_symmetry_space_group_name_Hall '-P 1'
_symmetry_space_group_name_H-M 'P -1'
_atom_sites_solution_hydrogens geom
_atom_sites_solution_primary direct
_atom_sites_solution_secondary difmap
_audit_creation_method SHELXL-97
_audit_update_record
;
2015-12-01 deposited with the CCDC.
2015-12-15 downloaded from the CCDC.
;
_cell_angle_alpha 77.176(2)
_cell_angle_beta 80.422(2)
_cell_angle_gamma 66.226(2)
_cell_formula_units_Z 2
_cell_length_a 10.2174(10)
_cell_length_b 10.6434(10)
_cell_length_c 19.4065(18)
_cell_measurement_reflns_used 1727
_cell_measurement_temperature 185(2)
_cell_measurement_theta_max 23.17
_cell_measurement_theta_min 2.21
_cell_volume 1876.1(3)
_computing_cell_refinement 'Bruker SMART'
_computing_data_collection 'Bruker SMART'
_computing_data_reduction 'Bruker SAINT'
_computing_molecular_graphics 'Bruker SHELXTL'
_computing_publication_material 'Bruker SHELXTL'
_computing_structure_refinement 'Bruker SHELXTL'
_computing_structure_solution 'Bruker SHELXTL'
_diffrn_ambient_temperature 185(2)
_diffrn_measured_fraction_theta_full 0.973
_diffrn_measured_fraction_theta_max 0.973
_diffrn_measurement_device_type 'CCD area detector'
_diffrn_measurement_method 'phi and omega scans'
_diffrn_radiation_monochromator graphite
_diffrn_radiation_source 'fine-focus sealed tube'
_diffrn_radiation_type MoK\a
_diffrn_radiation_wavelength 0.71073
_diffrn_reflns_av_R_equivalents 0.0289
_diffrn_reflns_av_unetI/netI 0.0733
_diffrn_reflns_limit_h_max 12
_diffrn_reflns_limit_h_min -12
_diffrn_reflns_limit_k_max 12
_diffrn_reflns_limit_k_min -13
_diffrn_reflns_limit_l_max 20
_diffrn_reflns_limit_l_min -23
_diffrn_reflns_number 10146
_diffrn_reflns_theta_full 26.04
_diffrn_reflns_theta_max 26.04
_diffrn_reflns_theta_min 2.12
_exptl_absorpt_coefficient_mu 0.066
_exptl_absorpt_correction_T_max 0.9922
_exptl_absorpt_correction_T_min 0.9889
_exptl_absorpt_correction_type multi-scan
_exptl_crystal_colour yellow
_exptl_crystal_density_diffrn 1.124
_exptl_crystal_density_method 'not measured'
_exptl_crystal_description block
_exptl_crystal_F_000 684
_exptl_crystal_size_max 0.17
_exptl_crystal_size_mid 0.15
_exptl_crystal_size_min 0.12
_refine_diff_density_max 0.285
_refine_diff_density_min -0.289
_refine_diff_density_rms 0.078
_refine_ls_extinction_method none
_refine_ls_goodness_of_fit_ref 1.028
_refine_ls_hydrogen_treatment mixed
_refine_ls_matrix_type full
_refine_ls_number_parameters 449
_refine_ls_number_reflns 7216
_refine_ls_number_restraints 0
_refine_ls_restrained_S_all 1.028
_refine_ls_R_factor_all 0.1172
_refine_ls_R_factor_gt 0.0681
_refine_ls_shift/su_max 0.000
_refine_ls_shift/su_mean 0.000
_refine_ls_structure_factor_coef Fsqd
_refine_ls_weighting_details 'calc w=1/[\s^2^(Fo^2^)+(0.0908P)^2^+0.0000P] where P=(Fo^2^+2Fc^2^)/3'
_refine_ls_weighting_scheme calc
_refine_ls_wR_factor_gt 0.1550
_refine_ls_wR_factor_ref 0.1905
_reflns_number_gt 4425
_reflns_number_total 7216
_reflns_threshold_expression >2sigma(I)
_cod_data_source_file c5nj02151k2.cif
_cod_data_source_block LH2
_cod_depositor_comments
;
The following automatic conversions were performed:

'_symmetry_cell_setting' value 'Triclinic' changed to 'triclinic'
according to
/usr/data/users/saulius/crontab/automatic-downloads/rss-feeds/RSC/lib/dictionaries/cif_core.dic
dictionary named 'cif_core.dic' version 2.4.2 from 2011-04-26.

'_exptl_absorpt_correction_type' value 'Multi-scan' changed to
'multi-scan' according to
/usr/data/users/saulius/crontab/automatic-downloads/rss-feeds/RSC/lib/dictionaries/cif_core.dic
dictionary named 'cif_core.dic' version 2.4.2 from 2011-04-26.

Automatic conversion script
Id: cif_fix_values 4268 2015-11-12 08:31:59Z antanas 

 Adding full bibliography for 7055242--7055246.cif.
;
_cod_original_sg_symbol_H-M P-1
_cod_database_code 7055243

loop_
_symmetry_equiv_pos_as_xyz
'x, y, z'
'-x, -y, -z'

loop_
_atom_site_label
_atom_site_type_symbol
_atom_site_fract_x
_atom_site_fract_y
_atom_site_fract_z
_atom_site_U_iso_or_equiv
_atom_site_adp_type
_atom_site_occupancy
_atom_site_symmetry_multiplicity
_atom_site_calc_flag
_atom_site_refinement_flags
C1 C 0.7895(3) 0.7423(2) 0.38315(13) 0.0319(6) Uani 1 1 d .
C2 C 0.8411(3) 0.6533(3) 0.44564(14) 0.0392(7) Uani 1 1 d .
H21 H 0.9394 0.6235 0.4531 0.047 Uiso 1 1 calc R
C3 C 0.7514(3) 0.6080(3) 0.49665(15) 0.0465(8) Uani 1 1 d .
H31 H 0.7886 0.5471 0.5388 0.056 Uiso 1 1 calc R
C4 C 0.6077(3) 0.6503(3) 0.48711(15) 0.0483(8) Uani 1 1 d .
H34 H 0.5460 0.6193 0.5226 0.058 Uiso 1 1 calc R
C5 C 0.5548(3) 0.7383(3) 0.42542(14) 0.0411(7) Uani 1 1 d .
H26 H 0.4564 0.7668 0.4184 0.049 Uiso 1 1 calc R
C6 C 0.6435(3) 0.7856(2) 0.37364(14) 0.0334(6) Uani 1 1 d .
C7 C 1.0231(3) 0.7423(3) 0.32192(13) 0.0320(6) Uani 1 1 d .
C8 C 1.1023(3) 0.5981(3) 0.32802(14) 0.0384(7) Uani 1 1 d .
H17 H 1.0532 0.5361 0.3395 0.046 Uiso 1 1 calc R
C9 C 1.2497(3) 0.5453(3) 0.31763(15) 0.0439(7) Uani 1 1 d .
H38 H 1.3006 0.4473 0.3220 0.053 Uiso 1 1 calc R
C10 C 1.3249(3) 0.6323(3) 0.30099(16) 0.0474(8) Uani 1 1 d .
H28 H 1.4268 0.5950 0.2941 0.057 Uiso 1 1 calc R
C11 C 1.2492(3) 0.7745(3) 0.29453(15) 0.0438(7) Uani 1 1 d .
H32 H 1.3005 0.8346 0.2833 0.053 Uiso 1 1 calc R
C12 C 1.0996(3) 0.8325(3) 0.30399(13) 0.0336(6) Uani 1 1 d .
C13 C 0.4717(3) 0.9872(3) 0.29885(14) 0.0320(6) Uani 1 1 d .
C14 C 0.3917(3) 1.0586(3) 0.35438(15) 0.0423(7) Uani 1 1 d .
H19 H 0.4218 1.0242 0.4010 0.051 Uiso 1 1 calc R
C15 C 0.2707(3) 1.1774(3) 0.34228(16) 0.0466(7) Uani 1 1 d .
H29 H 0.2177 1.2228 0.3809 0.056 Uiso 1 1 calc R
C16 C 0.2243(3) 1.2325(3) 0.27470(16) 0.0470(8) Uani 1 1 d .
H35 H 0.1407 1.3150 0.2668 0.056 Uiso 1 1 calc R
C17 C 0.3018(3) 1.1651(3) 0.21934(15) 0.0394(7) Uani 1 1 d .
H12 H 0.2713 1.2031 0.1729 0.047 Uiso 1 1 calc R
C18 C 0.4244(3) 1.0419(2) 0.22946(14) 0.0320(6) Uani 1 1 d .
C19 C 0.4920(3) 0.9742(3) 0.16858(13) 0.0314(6) Uani 1 1 d .
H10 H 0.4599 1.0233 0.1234 0.038 Uiso 1 1 calc R
C20 C 1.0305(3) 0.9837(3) 0.29674(14) 0.0352(6) Uani 1 1 d .
H14 H 1.0903 1.0349 0.2910 0.042 Uiso 1 1 calc R
C21 C 0.8426(3) 1.2002(3) 0.29349(14) 0.0346(6) Uani 1 1 d .
C22 C 0.7935(3) 1.2855(3) 0.22964(15) 0.0375(7) Uani 1 1 d .
C23 C 0.7423(3) 1.4294(3) 0.22615(16) 0.0453(7) Uani 1 1 d .
H36 H 0.7105 1.4896 0.1830 0.054 Uiso 1 1 calc R
C24 C 0.7375(3) 1.4850(3) 0.28428(16) 0.0442(7) Uani 1 1 d .
H37 H 0.7037 1.5832 0.2807 0.053 Uiso 1 1 calc R
C25 C 0.7809(3) 1.4000(3) 0.34774(16) 0.0454(7) Uani 1 1 d .
H27 H 0.7744 1.4407 0.3877 0.054 Uiso 1 1 calc R
C26 C 0.8345(3) 1.2551(3) 0.35431(15) 0.0387(7) Uani 1 1 d .
C27 C 0.7966(3) 1.2242(3) 0.16611(16) 0.0477(8) Uani 1 1 d .
H39 H 0.8179 1.1227 0.1829 0.057 Uiso 1 1 calc R
C28 C 0.9142(6) 1.2359(6) 0.1109(2) 0.124(2) Uani 1 1 d .
H47A H 0.8945 1.3343 0.0915 0.186 Uiso 1 1 calc R
H47B H 0.9193 1.1869 0.0727 0.186 Uiso 1 1 calc R
H47C H 1.0059 1.1939 0.1324 0.186 Uiso 1 1 calc R
C29 C 0.6539(5) 1.2866(5) 0.1342(3) 0.125(2) Uani 1 1 d .
H48A H 0.5768 1.2881 0.1720 0.188 Uiso 1 1 calc R
H48B H 0.6548 1.2302 0.1004 0.188 Uiso 1 1 calc R
H48C H 0.6376 1.3819 0.1096 0.188 Uiso 1 1 calc R
C30 C 0.8768(4) 1.1596(3) 0.42516(16) 0.0521(8) Uani 1 1 d .
H40 H 0.9732 1.0855 0.4162 0.063 Uiso 1 1 calc R
C31 C 0.8896(4) 1.2334(4) 0.48147(18) 0.0800(12) Uani 1 1 d .
H46A H 0.9565 1.2803 0.4627 0.120 Uiso 1 1 calc R
H46B H 0.9253 1.1648 0.5238 0.120 Uiso 1 1 calc R
H46C H 0.7950 1.3024 0.4940 0.120 Uiso 1 1 calc R
C32 C 0.7711(4) 1.0875(4) 0.45340(18) 0.0686(10) Uani 1 1 d .
H45A H 0.6734 1.1579 0.4571 0.103 Uiso 1 1 calc R
H45B H 0.7955 1.0316 0.5003 0.103 Uiso 1 1 calc R
H45C H 0.7768 1.0267 0.4208 0.103 Uiso 1 1 calc R
C33 C 0.6420(3) 0.7880(2) 0.11002(13) 0.0309(6) Uani 1 1 d .
C34 C 0.5457(3) 0.7780(3) 0.06928(14) 0.0346(6) Uani 1 1 d .
C35 C 0.6051(3) 0.7150(3) 0.00893(15) 0.0424(7) Uani 1 1 d .
H23 H 0.5429 0.7079 -0.0201 0.051 Uiso 1 1 calc R
C36 C 0.7503(3) 0.6632(3) -0.00937(15) 0.0439(7) Uani 1 1 d .
H18 H 0.7870 0.6258 -0.0519 0.053 Uiso 1 1 calc R
C37 C 0.8430(3) 0.6657(3) 0.03424(14) 0.0389(7) Uani 1 1 d .
H16 H 0.9436 0.6260 0.0224 0.047 Uiso 1 1 calc R
C38 C 0.7914(3) 0.7252(2) 0.09512(13) 0.0312(6) Uani 1 1 d .
C39 C 0.3861(3) 0.8180(3) 0.08991(15) 0.0393(7) Uani 1 1 d .
H24 H 0.3646 0.8506 0.1366 0.047 Uiso 1 1 calc R
C40 C 0.2946(3) 0.9376(3) 0.03647(17) 0.0533(8) Uani 1 1 d .
H41A H 0.3151 1.0207 0.0345 0.080 Uiso 1 1 calc R
H41B H 0.1927 0.9578 0.0513 0.080 Uiso 1 1 calc R
H41C H 0.3176 0.9106 -0.0106 0.080 Uiso 1 1 calc R
C41 C 0.3458(3) 0.6908(3) 0.1002(2) 0.0602(9) Uani 1 1 d .
H44A H 0.3572 0.6617 0.0544 0.090 Uiso 1 1 calc R
H44B H 0.2458 0.7150 0.1201 0.090 Uiso 1 1 calc R
H44C H 0.4087 0.6144 0.1328 0.090 Uiso 1 1 calc R
C42 C 0.8929(3) 0.7252(3) 0.14376(15) 0.0375(6) Uani 1 1 d .
H33 H 0.8426 0.7252 0.1926 0.045 Uiso 1 1 calc R
C43 C 0.9238(3) 0.8581(3) 0.12339(18) 0.0530(8) Uani 1 1 d .
H42A H 0.9754 0.8606 0.0761 0.079 Uiso 1 1 calc R
H42B H 0.9827 0.8596 0.1580 0.079 Uiso 1 1 calc R
H42C H 0.8331 0.9394 0.1230 0.079 Uiso 1 1 calc R
C44 C 1.0307(3) 0.5959(3) 0.14732(17) 0.0472(8) Uani 1 1 d .
H43A H 1.0072 0.5125 0.1591 0.071 Uiso 1 1 calc R
H43B H 1.0865 0.5954 0.1839 0.071 Uiso 1 1 calc R
H43C H 1.0871 0.5964 0.1013 0.071 Uiso 1 1 calc R
H100 H 0.641(3) 0.835(3) 0.2699(14) 0.033(7) Uiso 1 1 d .
H101 H 0.830(3) 0.891(4) 0.3139(18) 0.077(11) Uiso 1 1 d .
N3 N 0.8951(2) 1.0520(2) 0.29755(11) 0.0361(5) Uani 1 1 d .
N1 N 0.8752(2) 0.7965(2) 0.33036(12) 0.0371(6) Uani 1 1 d .
N2 N 0.5941(2) 0.8706(2) 0.30843(12) 0.0382(6) Uani 1 1 d .
N4 N 0.5927(2) 0.8519(2) 0.17124(10) 0.0301(5) Uani 1 1 d .

loop_
_atom_site_aniso_label
_atom_site_aniso_U_11
_atom_site_aniso_U_22
_atom_site_aniso_U_33
_atom_site_aniso_U_23
_atom_site_aniso_U_13
_atom_site_aniso_U_12
C1 0.0422(16) 0.0240(13) 0.0337(15) -0.0071(11) -0.0082(12) -0.0139(12)
C2 0.0486(17) 0.0338(15) 0.0360(16) -0.0048(12) -0.0136(13) -0.0133(13)
C3 0.062(2) 0.0371(16) 0.0333(16) -0.0029(13) -0.0084(15) -0.0118(15)
C4 0.055(2) 0.0437(17) 0.0371(17) -0.0011(14) 0.0056(14) -0.0162(15)
C5 0.0406(16) 0.0420(17) 0.0368(17) -0.0073(13) 0.0009(13) -0.0130(13)
C6 0.0427(16) 0.0265(14) 0.0311(15) -0.0081(11) -0.0043(12) -0.0112(12)
C7 0.0387(15) 0.0304(14) 0.0291(14) -0.0031(11) -0.0104(11) -0.0136(12)
C8 0.0467(17) 0.0292(14) 0.0411(17) -0.0020(12) -0.0091(13) -0.0163(13)
C9 0.0537(19) 0.0285(15) 0.0413(17) -0.0028(12) -0.0084(14) -0.0074(13)
C10 0.0401(17) 0.0408(17) 0.0521(19) -0.0061(14) -0.0007(14) -0.0082(14)
C11 0.0411(17) 0.0410(17) 0.0513(19) -0.0066(14) 0.0001(14) -0.0199(14)
C12 0.0407(16) 0.0304(14) 0.0312(15) -0.0050(11) -0.0050(12) -0.0145(12)
C13 0.0337(14) 0.0284(14) 0.0348(15) -0.0040(11) -0.0037(12) -0.0132(12)
C14 0.0506(18) 0.0351(16) 0.0404(17) -0.0083(13) -0.0026(13) -0.0152(14)
C15 0.0569(19) 0.0333(16) 0.0473(19) -0.0166(13) 0.0027(15) -0.0125(14)
C16 0.0488(18) 0.0273(15) 0.057(2) -0.0078(14) -0.0049(15) -0.0057(13)
C17 0.0459(17) 0.0307(15) 0.0392(17) -0.0045(12) -0.0097(13) -0.0107(13)
C18 0.0354(15) 0.0262(13) 0.0356(15) -0.0048(11) -0.0030(12) -0.0134(11)
C19 0.0364(15) 0.0320(14) 0.0279(14) -0.0025(11) -0.0091(11) -0.0142(12)
C20 0.0438(17) 0.0327(15) 0.0361(16) -0.0072(12) -0.0043(12) -0.0207(13)
C21 0.0382(15) 0.0268(14) 0.0400(16) -0.0064(12) -0.0018(12) -0.0139(12)
C22 0.0449(16) 0.0294(14) 0.0415(17) -0.0064(12) -0.0020(13) -0.0180(13)
C23 0.0564(19) 0.0285(15) 0.0506(19) -0.0005(13) -0.0072(15) -0.0182(13)
C24 0.0585(19) 0.0243(14) 0.0532(19) -0.0088(13) -0.0055(15) -0.0177(13)
C25 0.0544(19) 0.0374(16) 0.0479(19) -0.0166(14) -0.0017(15) -0.0174(14)
C26 0.0413(16) 0.0332(15) 0.0412(17) -0.0080(12) -0.0002(13) -0.0143(13)
C27 0.072(2) 0.0291(15) 0.0436(18) -0.0044(13) -0.0146(16) -0.0178(15)
C28 0.178(5) 0.154(5) 0.089(3) -0.081(3) 0.067(3) -0.112(4)
C29 0.127(4) 0.119(4) 0.144(5) -0.077(4) -0.065(3) -0.012(3)
C30 0.068(2) 0.0347(16) 0.0447(18) -0.0121(14) -0.0077(16) -0.0071(15)
C31 0.117(3) 0.055(2) 0.056(2) -0.0161(18) -0.026(2) -0.010(2)
C32 0.081(3) 0.055(2) 0.050(2) -0.0020(17) 0.0105(18) -0.0160(19)
C33 0.0399(15) 0.0266(13) 0.0279(14) -0.0011(11) -0.0037(11) -0.0159(12)
C34 0.0408(16) 0.0313(14) 0.0346(15) -0.0025(12) -0.0071(12) -0.0169(12)
C35 0.0490(18) 0.0406(16) 0.0425(17) -0.0098(13) -0.0111(14) -0.0177(14)
C36 0.0567(19) 0.0398(16) 0.0343(16) -0.0138(13) -0.0062(14) -0.0126(14)
C37 0.0393(16) 0.0398(16) 0.0344(16) -0.0084(12) -0.0011(13) -0.0116(13)
C38 0.0357(15) 0.0282(13) 0.0293(14) -0.0005(11) -0.0047(11) -0.0133(11)
C39 0.0401(16) 0.0404(16) 0.0450(17) -0.0080(13) -0.0082(13) -0.0210(13)
C40 0.0462(18) 0.0498(19) 0.063(2) -0.0071(16) -0.0158(16) -0.0146(15)
C41 0.0515(19) 0.057(2) 0.083(3) -0.0081(18) -0.0088(17) -0.0332(17)
C42 0.0332(15) 0.0424(16) 0.0368(16) -0.0099(12) -0.0019(12) -0.0131(12)
C43 0.0550(19) 0.0393(17) 0.072(2) -0.0157(15) -0.0224(16) -0.0159(15)
C44 0.0407(17) 0.0418(17) 0.060(2) -0.0052(14) -0.0117(14) -0.0153(14)
N3 0.0481(15) 0.0258(11) 0.0356(13) -0.0034(10) -0.0056(11) -0.0155(11)
N1 0.0384(14) 0.0284(13) 0.0444(14) 0.0039(11) -0.0120(11) -0.0146(11)
N2 0.0392(14) 0.0394(14) 0.0279(13) -0.0075(11) -0.0040(11) -0.0054(11)
N4 0.0307(12) 0.0321(12) 0.0280(12) -0.0050(9) -0.0030(9) -0.0122(10)

loop_
_atom_type_symbol
_atom_type_description
_atom_type_scat_dispersion_real
_atom_type_scat_dispersion_imag
_atom_type_scat_source
C C 0.0033 0.0016 'International Tables Vol C Tables 4.2.6.8 and 6.1.1.4'
H H 0.0000 0.0000 'International Tables Vol C Tables 4.2.6.8 and 6.1.1.4'
N N 0.0061 0.0033 'International Tables Vol C Tables 4.2.6.8 and 6.1.1.4'

loop_
_geom_angle_atom_site_label_1
_geom_angle_atom_site_label_2
_geom_angle_atom_site_label_3
_geom_angle
C2 C1 C6 118.4(2)
C2 C1 N1 123.3(2)
C6 C1 N1 118.2(2)
C3 C2 C1 120.9(3)
C3 C2 H21 119.6
C1 C2 H21 119.6
C2 C3 C4 120.6(3)
C2 C3 H31 119.7
C4 C3 H31 119.7
C5 C4 C3 119.3(3)
C5 C4 H34 120.4
C3 C4 H34 120.4
C4 C5 C6 120.9(3)
C4 C5 H26 119.6
C6 C5 H26 119.6
C5 C6 C1 119.9(2)
C5 C6 N2 122.2(2)
C1 C6 N2 117.8(2)
N1 C7 C8 121.6(2)
N1 C7 C12 120.3(2)
C8 C7 C12 118.1(2)
C9 C8 C7 121.2(3)
C9 C8 H17 119.4
C7 C8 H17 119.4
C8 C9 C10 121.1(3)
C8 C9 H38 119.5
C10 C9 H38 119.5
C11 C10 C9 118.7(3)
C11 C10 H28 120.6
C9 C10 H28 120.6
C10 C11 C12 122.0(3)
C10 C11 H32 119.0
C12 C11 H32 119.0
C11 C12 C7 118.9(2)
C11 C12 C20 117.6(2)
C7 C12 C20 123.5(2)
N2 C13 C14 122.8(2)
N2 C13 C18 119.0(2)
C14 C13 C18 118.1(2)
C15 C14 C13 121.1(3)
C15 C14 H19 119.5
C13 C14 H19 119.5
C14 C15 C16 121.3(3)
C14 C15 H29 119.4
C16 C15 H29 119.4
C17 C16 C15 118.7(3)
C17 C16 H35 120.7
C15 C16 H35 120.7
C16 C17 C18 122.0(3)
C16 C17 H12 119.0
C18 C17 H12 119.0
C17 C18 C13 118.8(2)
C17 C18 C19 117.5(2)
C13 C18 C19 123.6(2)
N4 C19 C18 124.7(2)
N4 C19 H10 117.7
C18 C19 H10 117.7
N3 C20 C12 124.5(2)
N3 C20 H14 117.7
C12 C20 H14 117.7
C22 C21 C26 122.1(2)
C22 C21 N3 118.3(2)
C26 C21 N3 119.5(2)
C23 C22 C21 118.0(3)
C23 C22 C27 120.8(2)
C21 C22 C27 121.2(2)
C24 C23 C22 120.8(3)
C24 C23 H36 119.6
C22 C23 H36 119.6
C23 C24 C25 120.8(3)
C23 C24 H37 119.6
C25 C24 H37 119.6
C24 C25 C26 121.1(3)
C24 C25 H27 119.5
C26 C25 H27 119.5
C25 C26 C21 117.2(2)
C25 C26 C30 121.7(3)
C21 C26 C30 121.0(2)
C28 C27 C22 111.7(3)
C28 C27 C29 110.6(4)
C22 C27 C29 112.7(3)
C28 C27 H39 107.2
C22 C27 H39 107.2
C29 C27 H39 107.2
C27 C28 H47A 109.5
C27 C28 H47B 109.5
H47A C28 H47B 109.5
C27 C28 H47C 109.5
H47A C28 H47C 109.5
H47B C28 H47C 109.5
C27 C29 H48A 109.5
C27 C29 H48B 109.5
H48A C29 H48B 109.5
C27 C29 H48C 109.5
H48A C29 H48C 109.5
H48B C29 H48C 109.5
C26 C30 C31 113.9(2)
C26 C30 C32 110.3(3)
C31 C30 C32 110.0(3)
C26 C30 H40 107.5
C31 C30 H40 107.5
C32 C30 H40 107.5
C30 C31 H46A 109.5
C30 C31 H46B 109.5
H46A C31 H46B 109.5
C30 C31 H46C 109.5
H46A C31 H46C 109.5
H46B C31 H46C 109.5
C30 C32 H45A 109.5
C30 C32 H45B 109.5
H45A C32 H45B 109.5
C30 C32 H45C 109.5
H45A C32 H45C 109.5
H45B C32 H45C 109.5
C38 C33 C34 121.4(2)
C38 C33 N4 117.0(2)
C34 C33 N4 121.4(2)
C35 C34 C33 117.0(2)
C35 C34 C39 118.3(2)
C33 C34 C39 124.5(2)
C36 C35 C34 121.9(3)
C36 C35 H23 119.0
C34 C35 H23 119.0
C35 C36 C37 119.8(3)
C35 C36 H18 120.1
C37 C36 H18 120.1
C36 C37 C38 121.1(3)
C36 C37 H16 119.5
C38 C37 H16 119.5
C37 C38 C33 118.4(2)
C37 C38 C42 121.1(2)
C33 C38 C42 120.5(2)
C34 C39 C41 110.5(2)
C34 C39 C40 112.4(2)
C41 C39 C40 111.0(2)
C34 C39 H24 107.6
C41 C39 H24 107.6
C40 C39 H24 107.6
C39 C40 H41A 109.5
C39 C40 H41B 109.5
H41A C40 H41B 109.5
C39 C40 H41C 109.5
H41A C40 H41C 109.5
H41B C40 H41C 109.5
C39 C41 H44A 109.5
C39 C41 H44B 109.5
H44A C41 H44B 109.5
C39 C41 H44C 109.5
H44A C41 H44C 109.5
H44B C41 H44C 109.5
C38 C42 C44 112.9(2)
C38 C42 C43 110.8(2)
C44 C42 C43 111.5(2)
C38 C42 H33 107.1
C44 C42 H33 107.1
C43 C42 H33 107.1
C42 C43 H42A 109.5
C42 C43 H42B 109.5
H42A C43 H42B 109.5
C42 C43 H42C 109.5
H42A C43 H42C 109.5
H42B C43 H42C 109.5
C42 C44 H43A 109.5
C42 C44 H43B 109.5
H43A C44 H43B 109.5
C42 C44 H43C 109.5
H43A C44 H43C 109.5
H43B C44 H43C 109.5
C20 N3 C21 118.0(2)
C7 N1 C1 125.7(2)
C7 N1 H101 116(2)
C1 N1 H101 113(2)
C13 N2 C6 127.3(2)
C13 N2 H100 117.0(16)
C6 N2 H100 114.8(16)
C19 N4 C33 120.6(2)

loop_
_geom_bond_atom_site_label_1
_geom_bond_atom_site_label_2
_geom_bond_distance
C1 C2 1.395(4)
C1 C6 1.405(3)
C1 N1 1.412(3)
C2 C3 1.376(4)
C2 H21 0.9500
C3 C4 1.383(4)
C3 H31 0.9500
C4 C5 1.383(4)
C4 H34 0.9500
C5 C6 1.387(4)
C5 H26 0.9500
C6 N2 1.418(3)
C7 N1 1.378(3)
C7 C8 1.405(3)
C7 C12 1.421(4)
C8 C9 1.375(4)
C8 H17 0.9500
C9 C10 1.383(4)
C9 H38 0.9500
C10 C11 1.381(4)
C10 H28 0.9500
C11 C12 1.395(4)
C11 H32 0.9500
C12 C20 1.457(3)
C13 N2 1.364(3)
C13 C14 1.406(4)
C13 C18 1.424(4)
C14 C15 1.374(4)
C14 H19 0.9500
C15 C16 1.389(4)
C15 H29 0.9500
C16 C17 1.377(4)
C16 H35 0.9500
C17 C18 1.404(3)
C17 H12 0.9500
C18 C19 1.449(4)
C19 N4 1.290(3)
C19 H10 0.9500
C20 N3 1.276(3)
C20 H14 0.9500
C21 C22 1.397(4)
C21 C26 1.406(4)
C21 N3 1.435(3)
C22 C23 1.394(4)
C22 C27 1.508(4)
C23 C24 1.371(4)
C23 H36 0.9500
C24 C25 1.377(4)
C24 H37 0.9500
C25 C26 1.397(4)
C25 H27 0.9500
C26 C30 1.528(4)
C27 C28 1.497(5)
C27 C29 1.512(5)
C27 H39 1.0000
C28 H47A 0.9800
C28 H47B 0.9800
C28 H47C 0.9800
C29 H48A 0.9800
C29 H48B 0.9800
C29 H48C 0.9800
C30 C31 1.529(4)
C30 C32 1.530(5)
C30 H40 1.0000
C31 H46A 0.9800
C31 H46B 0.9800
C31 H46C 0.9800
C32 H45A 0.9800
C32 H45B 0.9800
C32 H45C 0.9800
C33 C38 1.406(3)
C33 C34 1.408(3)
C33 N4 1.418(3)
C34 C35 1.405(4)
C34 C39 1.517(4)
C35 C36 1.373(4)
C35 H23 0.9500
C36 C37 1.382(4)
C36 H18 0.9500
C37 C38 1.390(4)
C37 H16 0.9500
C38 C42 1.514(4)
C39 C41 1.530(4)
C39 C40 1.532(4)
C39 H24 1.0000
C40 H41A 0.9800
C40 H41B 0.9800
C40 H41C 0.9800
C41 H44A 0.9800
C41 H44B 0.9800
C41 H44C 0.9800
C42 C44 1.519(4)
C42 C43 1.525(4)
C42 H33 1.0000
C43 H42A 0.9800
C43 H42B 0.9800
C43 H42C 0.9800
C44 H43A 0.9800
C44 H43B 0.9800
C44 H43C 0.9800
N1 H101 0.93(3)
N2 H100 0.89(3)
